data_2019896
loop_
_publ_author_name
'Shi, Wei'
'Liu, Jian-Jun'
'Ou, Xiang-Ping'
'Huang, Chang-Cang'

_publ_section_title
;
 A three-dimensional cadmium(II) coordination polymer with unequal
 homochiral double-stranded concentric helical chains
;
_journal_coeditor_code QS3042
_journal_issue 4
_journal_name_full 'Acta Crystallographica Section C'
_journal_page_first
;
;
_journal_paper_doi 10.1107/S2053229615004258
_journal_volume 71
_journal_year 2015
_chemical_formula_iupac '[Cd2 (C7 H5 N6 O)2 (C2 H3 O2) (O H)], 0.75H2 O'
_chemical_formula_moiety 'C16 H14 Cd2 N12 O5, O.75(H2 O1)'
_chemical_formula_sum 'C16 H15.5 Cd2 N12 O5.75'
_chemical_formula_weight 690.70
_chemical_name_systematic
;Poly[[(\m~2~-acetato-\k^3^<i>O</i>,<i>O</i>':<i>O</i>)(hydroxido-\k<i>O</i>)(\m~4~-5-nicotinamido-1<i>H</i>-1,2,3,4-tetrazol-1-ido-\k^5^<i>N</i>^1^,<i>O</i>:<i>N</i>^4^:<i>N</i>^5^)(\m~3~-5-nicotinamido-1<i>H</i>-1,2,3,4-tetrazol-1-ido-\k^4^<i>N</i>^1^,<i>O</i>:<i>N</i>^2^:<i>N</i>^4^:<i>N</i>^5^)dicadmium(II)]
0.75-hydrate]
;
_space_group_crystal_system hexagonal
_space_group_IT_number 169
_space_group_name_Hall 'P 61'
_space_group_name_H-M_alt 'P 61'
_symmetry_space_group_name_Hall 'P 61'
_symmetry_space_group_name_H-M 'P 61'
_atom_sites_solution_hydrogens mixed
_audit_creation_method SHELXL-2014/6
_cell_angle_alpha 90
_cell_angle_beta 90
_cell_angle_gamma 120
_cell_formula_units_Z 6
_cell_length_a 13.3384(19)
_cell_length_b 13.3384(19)
_cell_length_c 24.957(5)
_cell_measurement_temperature 293(2)
_cell_volume 3845.3(11)
_computing_cell_refinement
;
CrystalClear (Rigaku, 2002)
;
_computing_data_collection
;
CrystalClear (Rigaku, 2002)
;
_computing_data_reduction
;
CrystalClear (Rigaku, 2002)
;
_computing_molecular_graphics
;
DIAMOND (Brandenburg, 2004)
;
_computing_publication_material
;
publCIF (Westrip, 2010)
;
_computing_structure_refinement
;
SHELXL2014 (Sheldrick, 2015)
;
_computing_structure_solution
;
SHELXS97 (Sheldrick, 2008)
;
_diffrn_ambient_temperature 293(2)
_diffrn_measured_fraction_theta_full 0.997
_diffrn_measured_fraction_theta_max 0.997
_diffrn_measurement_device_type 'Rigaku Saturn 724 CCD area-detector'
_diffrn_measurement_method '\w scans'
_diffrn_radiation_type MoK\a
_diffrn_radiation_wavelength 0.71073
_diffrn_reflns_av_R_equivalents 0.0734
_diffrn_reflns_limit_h_max 17
_diffrn_reflns_limit_h_min -12
_diffrn_reflns_limit_k_max 17
_diffrn_reflns_limit_k_min -17
_diffrn_reflns_limit_l_max 32
_diffrn_reflns_limit_l_min -31
_diffrn_reflns_number 32583
_diffrn_reflns_theta_full 25.242
_diffrn_reflns_theta_max 27.481
_diffrn_reflns_theta_min 3.464
_exptl_absorpt_coefficient_mu 1.713
_exptl_absorpt_correction_T_max 0.9243
_exptl_absorpt_correction_T_min 0.8207
_exptl_absorpt_correction_type numerical
_exptl_absorpt_process_details
;
(RAPID-AUTO; Rigaku, 1998)
;
_exptl_crystal_colour colourless
_exptl_crystal_density_diffrn 1.795
_exptl_crystal_description block
_exptl_crystal_F_000 2025
_exptl_crystal_size_max 0.15
_exptl_crystal_size_mid 0.13
_exptl_crystal_size_min 0.12
_refine_diff_density_max 0.807
_refine_diff_density_min -0.948
_refine_ls_abs_structure_details
;
Flack <i>x</i> determined using 2636 quotients [(I+)-(I-)]/[(I+)+(I-)]
(Parsons <i>et al.</i>,  2013)
;
_refine_ls_abs_structure_Flack 0.057(18)
_refine_ls_extinction_method none
_refine_ls_goodness_of_fit_ref 1.091
_refine_ls_hydrogen_treatment mixed
_refine_ls_matrix_type full
_refine_ls_number_parameters 329
_refine_ls_number_reflns 5837
_refine_ls_number_restraints 2
_refine_ls_restrained_S_all 1.091
_refine_ls_R_factor_all 0.0462
_refine_ls_R_factor_gt 0.0456
_refine_ls_shift/su_max 0.001
_refine_ls_shift/su_mean 0.000
_refine_ls_structure_factor_coef Fsqd
_refine_ls_weighting_details 'w=1/[\s^2^(Fo^2^)+(0.0417P)^2^+13.0243P] where P=(Fo^2^+2Fc^2^)/3'
_refine_ls_weighting_scheme calc
_refine_ls_wR_factor_gt 0.1046
_refine_ls_wR_factor_ref 0.1051
_reflns_number_gt 5779
_reflns_number_total 5837
_reflns_threshold_expression I>2\s(I)
_cod_data_source_file qs3042sup1.cf
_cod_data_source_block I
_cod_original_cell_volume 3845.3(13)
_cod_database_code 2019896
_cod_database_fobs_code 2019896
_shelx_space_group_comment
;
The symmetry employed for this shelxl refinement is uniquely defined
by the following loop, which should always be used as a source of
symmetry information in preference to the above space-group names.
They are only intended as comments.
;
_shelxl_version_number 2014/6

loop_
_space_group_symop_operation_xyz
'x, y, z'
'x-y, x, z+1/6'
'-y, x-y, z+1/3'
'-x, -y, z+1/2'
'-x+y, -x, z+2/3'
'y, -x+y, z+5/6'

loop_
_atom_site_type_symbol
_atom_site_label
_atom_site_fract_x
_atom_site_fract_y
_atom_site_fract_z
_atom_site_U_iso_or_equiv
_atom_site_adp_type
_atom_site_calc_flag
_atom_site_occupancy
Cd Cd1 0.11549(5) 0.71693(5) 0.11990(3) 0.01890(15) Uani d 1
Cd Cd2 0.00945(5) 0.38612(5) 0.07650(3) 0.01994(15) Uani d 1
N N1 0.2764(6) 0.8412(7) 0.1656(3) 0.0236(17) Uani d 1
N N2 0.2657(7) 0.9096(7) 0.2023(3) 0.0231(16) Uani d 1
N N3 0.3654(7) 0.9740(7) 0.2245(3) 0.0224(17) Uani d 1
N N4 0.4461(6) 0.9513(7) 0.2043(3) 0.0196(15) Uani d 1
N N5 0.4320(7) 0.8202(8) 0.1319(4) 0.0289(19) Uani d 1
H H5A 0.3886 0.7764 0.1065 0.035 Uiso calc 1
N N6 0.6592(7) 0.6863(8) 0.0199(4) 0.0260(17) Uani d 1
N N7 0.1698(7) 1.4394(7) 0.0258(3) 0.0233(16) Uani d 1
N N8 0.2213(7) 1.5383(7) -0.0030(4) 0.0298(19) Uani d 1
N N9 0.2928(7) 1.5355(7) -0.0375(4) 0.0266(18) Uani d 1
N N10 0.2896(7) 1.4319(7) -0.0326(3) 0.0239(18) Uani d 1
N N11 0.1916(8) 1.2693(7) 0.0246(4) 0.032(2) Uani d 1
H H11A 0.2365 1.2456 0.0125 0.038 Uiso calc 1
N N12 0.1006(7) 0.8805(7) 0.0980(4) 0.0266(17) Uani d 1
C C1 0.3896(8) 0.8702(8) 0.1666(4) 0.0229(19) Uani d 1
C C2 0.5379(8) 0.8385(9) 0.1369(4) 0.027(2) Uani d 1
C C3 0.5770(9) 0.7818(9) 0.0956(4) 0.028(2) Uani d 1
C C4 0.5168(11) 0.7345(13) 0.0487(5) 0.048(3) Uani d 1
H H4 0.4473 0.7327 0.0421 0.058 Uiso calc 1
C C5 0.5612(10) 0.6900(13) 0.0120(5) 0.047(3) Uani d 1
H H5 0.5213 0.6609 -0.0200 0.056 Uiso calc 1
C C6 0.7129(11) 0.7292(13) 0.0652(5) 0.050(4) Uani d 1
H H6 0.7800 0.7260 0.0716 0.060 Uiso calc 1
C C7 0.6785(11) 0.7789(13) 0.1045(5) 0.046(3) Uani d 1
H H7 0.7216 0.8093 0.1356 0.055 Uiso calc 1
C C8 0.2137(9) 1.3768(8) 0.0067(4) 0.024(2) Uani d 1
C C9 0.1094(10) 1.1984(9) 0.0580(4) 0.027(2) Uani d 1
C C10 0.1086(8) 1.0878(8) 0.0713(4) 0.026(2) Uani d 1
C C11 0.0161(9) 1.0024(9) 0.1000(5) 0.035(2) Uani d 1
H H11 -0.0446 1.0128 0.1112 0.042 Uiso calc 1
C C12 0.0168(9) 0.9017(9) 0.1113(5) 0.036(3) Uani d 1
H H12 -0.0464 0.8442 0.1298 0.043 Uiso calc 1
C C13 0.1942(12) 1.0661(12) 0.0555(7) 0.063(5) Uani d 1
H H13 0.2564 1.1201 0.0352 0.076 Uiso calc 1
C C14 0.1867(13) 0.9614(12) 0.0703(7) 0.064(5) Uani d 1
H H14 0.2462 0.9485 0.0599 0.077 Uiso calc 1
C C15 0.1475(9) 0.5021(9) 0.1669(5) 0.038(3) Uani d 1
C C16 0.2206(16) 0.5707(12) 0.2148(6) 0.074(6) Uani d 1
H H16A 0.2420 0.5233 0.2353 0.111 Uiso calc 1
H H16B 0.2892 0.6383 0.2024 0.111 Uiso calc 1
H H16C 0.1767 0.5937 0.2370 0.111 Uiso calc 1
O O1 0.6132(7) 0.8948(8) 0.1730(4) 0.043(2) Uani d 1
O OW1 0.748(5) 0.787(5) 0.238(2) 0.087(9) Uiso d 0.25
O O2 0.0352(7) 1.2171(6) 0.0777(4) 0.0361(18) Uani d 1
O OW2 0.467(5) 0.524(5) 0.195(2) 0.087(9) Uiso d 0.25
O O3 0.2528(7) 0.7475(7) 0.0528(3) 0.0304(16) Uani d 1
H H3 0.244(11) 0.688(6) 0.037(4) 0.036 Uiso d 1
O OW3 0.424(5) 0.458(5) 0.142(2) 0.087(9) Uiso d 0.25
O O4 0.1113(6) 0.5452(6) 0.1358(3) 0.0298(15) Uani d 1
O O5 0.1242(7) 0.3964(6) 0.1613(4) 0.044(2) Uani d 1

loop_
_atom_site_aniso_label
_atom_site_aniso_U_11
_atom_site_aniso_U_22
_atom_site_aniso_U_33
_atom_site_aniso_U_12
_atom_site_aniso_U_13
_atom_site_aniso_U_23
Cd1 0.0161(3) 0.0174(3) 0.0226(3) 0.0079(2) -0.0018(2) -0.0021(3)
Cd2 0.0197(3) 0.0178(3) 0.0244(3) 0.0109(3) 0.0029(2) 0.0031(3)
N1 0.014(3) 0.025(4) 0.029(4) 0.008(3) -0.008(3) -0.017(3)
N2 0.019(4) 0.023(4) 0.026(4) 0.009(3) -0.004(3) -0.010(3)
N3 0.019(4) 0.022(4) 0.026(4) 0.010(3) -0.001(3) -0.008(3)
N4 0.016(3) 0.020(4) 0.025(4) 0.010(3) -0.001(3) -0.002(3)
N5 0.020(4) 0.037(5) 0.031(5) 0.016(4) -0.003(3) -0.010(4)
N6 0.019(4) 0.034(5) 0.031(5) 0.018(4) 0.000(3) -0.002(4)
N7 0.024(4) 0.016(4) 0.033(4) 0.013(3) 0.007(3) 0.002(3)
N8 0.032(4) 0.022(4) 0.040(5) 0.016(4) 0.015(4) 0.007(4)
N9 0.028(4) 0.018(4) 0.039(5) 0.015(3) 0.005(4) 0.004(3)
N10 0.028(4) 0.018(4) 0.030(5) 0.015(3) 0.014(3) 0.009(3)
N11 0.036(5) 0.024(4) 0.045(5) 0.022(4) 0.022(4) 0.014(4)
N12 0.026(4) 0.026(4) 0.032(4) 0.016(4) 0.000(3) 0.002(3)
C1 0.014(4) 0.028(5) 0.030(5) 0.012(4) -0.001(4) -0.004(4)
C2 0.019(4) 0.027(5) 0.036(5) 0.014(4) 0.003(4) -0.003(4)
C3 0.023(5) 0.033(5) 0.027(5) 0.013(4) 0.002(4) -0.003(4)
C4 0.032(6) 0.073(9) 0.049(7) 0.033(7) -0.009(5) -0.027(7)
C5 0.032(6) 0.080(10) 0.042(7) 0.039(6) -0.011(5) -0.028(7)
C6 0.042(7) 0.083(10) 0.051(8) 0.050(7) -0.018(6) -0.037(7)
C7 0.052(8) 0.081(10) 0.031(6) 0.053(8) -0.013(5) -0.027(6)
C8 0.031(5) 0.014(4) 0.030(5) 0.015(4) 0.014(4) 0.006(4)
C9 0.039(6) 0.023(5) 0.023(5) 0.019(4) 0.008(4) 0.005(4)
C10 0.028(5) 0.019(4) 0.034(5) 0.013(4) 0.007(4) 0.006(4)
C11 0.025(5) 0.026(5) 0.058(7) 0.015(4) 0.021(5) 0.014(5)
C12 0.027(5) 0.025(5) 0.057(8) 0.014(4) 0.018(5) 0.015(5)
C13 0.059(8) 0.048(8) 0.108(13) 0.045(7) 0.056(9) 0.049(8)
C14 0.061(9) 0.052(8) 0.100(13) 0.043(7) 0.051(9) 0.048(9)
C15 0.025(5) 0.020(5) 0.054(7) 0.001(4) 0.004(5) 0.004(5)
C16 0.098(13) 0.035(7) 0.066(10) 0.017(8) -0.056(10) 0.003(7)
O1 0.031(4) 0.057(5) 0.050(5) 0.029(4) -0.012(4) -0.031(4)
O2 0.037(4) 0.030(4) 0.051(5) 0.024(3) 0.018(4) 0.012(4)
O3 0.029(4) 0.029(4) 0.034(4) 0.016(3) 0.007(3) -0.006(3)
O4 0.029(4) 0.025(3) 0.034(4) 0.013(3) -0.006(3) -0.007(3)
O5 0.031(4) 0.023(4) 0.073(7) 0.010(3) -0.002(4) 0.010(4)

loop_
_atom_type_symbol
_atom_type_description
_atom_type_scat_dispersion_real
_atom_type_scat_dispersion_imag
_atom_type_scat_source
C C 0.0033 0.0016 'International Tables Vol C Tables 4.2.6.8 and 6.1.1.4'
H H 0.0000 0.0000 'International Tables Vol C Tables 4.2.6.8 and 6.1.1.4'
N N 0.0061 0.0033 'International Tables Vol C Tables 4.2.6.8 and 6.1.1.4'
O O 0.0106 0.0060 'International Tables Vol C Tables 4.2.6.8 and 6.1.1.4'
Cd Cd -0.8075 1.2024 'International Tables Vol C Tables 4.2.6.8 and 6.1.1.4'

loop_
_geom_angle_atom_site_label_1
_geom_angle_atom_site_label_2
_geom_angle_atom_site_label_3
_geom_angle_site_symmetry_1
_geom_angle_site_symmetry_3
_geom_angle
_geom_angle_publ_flag
N1 Cd1 O4 . . 100.6(3) y
N1 Cd1 N3 . 6_454 168.2(3) y
O4 Cd1 N3 . 6_454 83.5(3) y
N1 Cd1 N6 . 2 101.5(3) y
O4 Cd1 N6 . 2 86.5(3) y
N3 Cd1 N6 6_454 2 89.7(3) y
N1 Cd1 N12 . . 85.8(3) y
O4 Cd1 N12 . . 173.6(3) y
N3 Cd1 N12 6_454 . 90.2(3) y
N6 Cd1 N12 2 . 92.2(3) y
N1 Cd1 O3 . . 82.0(3) y
O4 Cd1 O3 . . 85.7(3) y
N3 Cd1 O3 6_454 . 87.3(3) y
N6 Cd1 O3 2 . 171.9(3) y
N12 Cd1 O3 . . 95.3(3) y
N7 Cd2 N10 1_545 2_655 163.2(3) y
N7 Cd2 O1 1_545 6_454 90.1(3) y
N10 Cd2 O1 2_655 6_454 90.2(3) y
N7 Cd2 N4 1_545 6_454 97.9(3) y
N10 Cd2 N4 2_655 6_454 98.3(3) y
O1 Cd2 N4 6_454 6_454 75.2(3) y
N7 Cd2 O4 1_545 . 92.2(3) y
N10 Cd2 O4 2_655 . 93.5(3) y
O1 Cd2 O4 6_454 . 158.7(3) y
N4 Cd2 O4 6_454 . 83.5(3) y
N7 Cd2 O2 1_545 1_545 75.6(3) y
N10 Cd2 O2 2_655 1_545 88.0(3) y
O1 Cd2 O2 6_454 1_545 78.8(3) y
N4 Cd2 O2 6_454 1_545 153.2(3) y
O4 Cd2 O2 . 1_545 122.3(3) y
N7 Cd2 O5 1_545 . 90.0(3) y
N10 Cd2 O5 2_655 . 81.3(3) y
O1 Cd2 O5 6_454 . 149.5(3) y
N4 Cd2 O5 6_454 . 134.9(3) y
O4 Cd2 O5 . . 51.8(2) y
O2 Cd2 O5 1_545 . 71.6(3) y
N2 N1 C1 . . 105.9(7) ?
N2 N1 Cd1 . . 117.1(5) ?
C1 N1 Cd1 . . 137.0(6) ?
N3 N2 N1 . . 108.5(7) ?
N2 N3 N4 . . 111.1(7) ?
N2 N3 Cd1 . 2_665 122.9(6) ?
N4 N3 Cd1 . 2_665 125.8(6) ?
C1 N4 N3 . . 104.6(7) ?
C1 N4 Cd2 . 2_665 129.4(6) ?
N3 N4 Cd2 . 2_665 124.4(6) ?
C2 N5 C1 . . 120.9(9) ?
C2 N5 H5A . . 119.5 ?
C1 N5 H5A . . 119.5 ?
C6 N6 C5 . . 116.1(9) ?
C6 N6 Cd1 . 6_554 125.7(7) ?
C5 N6 Cd1 . 6_554 118.2(7) ?
C8 N7 N8 . . 104.9(8) ?
C8 N7 Cd2 . 1_565 130.2(6) ?
N8 N7 Cd2 . 1_565 122.8(6) ?
N9 N8 N7 . . 110.3(7) ?
N8 N9 N10 . . 108.5(8) ?
C8 N10 N9 . . 104.7(7) ?
C8 N10 Cd2 . 6_564 132.8(6) ?
N9 N10 Cd2 . 6_564 122.2(6) ?
C9 N11 C8 . . 127.8(9) ?
C9 N11 H11A . . 116.1 ?
C8 N11 H11A . . 116.1 ?
C14 N12 C12 . . 116.2(9) ?
C14 N12 Cd1 . . 116.1(7) ?
C12 N12 Cd1 . . 127.7(7) ?
N4 C1 N1 . . 109.8(8) ?
N4 C1 N5 . . 129.1(8) ?
N1 C1 N5 . . 121.2(8) ?
O1 C2 N5 . . 129.3(10) ?
O1 C2 C3 . . 114.0(8) ?
N5 C2 C3 . . 116.6(9) ?
C4 C3 C7 . . 118.3(10) ?
C4 C3 C2 . . 122.5(10) ?
C7 C3 C2 . . 119.1(9) ?
C5 C4 C3 . . 119.0(11) ?
C5 C4 H4 . . 120.5 ?
C3 C4 H4 . . 120.5 ?
N6 C5 C4 . . 123.5(11) ?
N6 C5 H5 . . 118.2 ?
C4 C5 H5 . . 118.2 ?
N6 C6 C7 . . 125.6(10) ?
N6 C6 H6 . . 117.2 ?
C7 C6 H6 . . 117.2 ?
C6 C7 C3 . . 117.4(11) ?
C6 C7 H7 . . 121.3 ?
C3 C7 H7 . . 121.3 ?
N7 C8 N10 . . 111.7(8) ?
N7 C8 N11 . . 127.2(9) ?
N10 C8 N11 . . 121.0(8) ?
O2 C9 N11 . . 124.5(9) ?
O2 C9 C10 . . 119.7(9) ?
N11 C9 C10 . . 115.8(9) ?
C13 C10 C11 . . 117.9(9) ?
C13 C10 C9 . . 123.1(9) ?
C11 C10 C9 . . 119.0(9) ?
C12 C11 C10 . . 118.0(9) ?
C12 C11 H11 . . 121.0 ?
C10 C11 H11 . . 121.0 ?
N12 C12 C11 . . 125.0(10) ?
N12 C12 H12 . . 117.5 ?
C11 C12 H12 . . 117.5 ?
C10 C13 C14 . . 118.9(11) ?
C10 C13 H13 . . 120.5 ?
C14 C13 H13 . . 120.5 ?
N12 C14 C13 . . 123.8(11) ?
N12 C14 H14 . . 118.1 ?
C13 C14 H14 . . 118.1 ?
O4 C15 O5 . . 121.2(11) ?
O4 C15 C16 . . 120.6(11) ?
O5 C15 C16 . . 118.2(12) ?
C15 C16 H16A . . 109.5 ?
C15 C16 H16B . . 109.5 ?
H16A C16 H16B . . 109.5 ?
C15 C16 H16C . . 109.5 ?
H16A C16 H16C . . 109.5 ?
H16B C16 H16C . . 109.5 ?
C2 O1 Cd2 . 2_665 134.5(6) ?
C9 O2 Cd2 . 1_565 132.5(7) ?
Cd1 O3 H3 . . 117(9) ?
C15 O4 Cd1 . . 140.7(7) ?
C15 O4 Cd2 . . 99.3(7) ?
Cd1 O4 Cd2 . . 120.0(3) ?
C15 O5 Cd2 . . 87.7(7) ?

loop_
_geom_bond_atom_site_label_1
_geom_bond_atom_site_label_2
_geom_bond_site_symmetry_2
_geom_bond_distance
_geom_bond_publ_flag
Cd1 N1 . 2.258(7) y
Cd1 O4 . 2.299(7) y
Cd1 N3 6_454 2.307(8) y
Cd1 N6 2 2.347(8) y
Cd1 N12 . 2.352(8) y
Cd1 O3 . 2.361(7) y
Cd2 N7 1_545 2.273(8) y
Cd2 N10 2_655 2.283(8) y
Cd2 O1 6_454 2.284(8) y
Cd2 N4 6_454 2.302(7) y
Cd2 O4 . 2.378(7) y
Cd2 O2 1_545 2.445(7) y
Cd2 O5 . 2.575(9) y
N1 N2 . 1.350(10) ?
N1 C1 . 1.359(11) ?
N2 N3 . 1.294(11) ?
N3 N4 . 1.354(10) ?
N3 Cd1 2_665 2.307(8) ?
N4 C1 . 1.343(12) ?
N4 Cd2 2_665 2.302(7) ?
N5 C2 . 1.314(12) ?
N5 C1 . 1.376(12) ?
N5 H5A . 0.8600 ?
N6 C6 . 1.308(15) ?
N6 C5 . 1.348(13) ?
N6 Cd1 6_554 2.347(8) ?
N7 C8 . 1.324(11) ?
N7 N8 . 1.349(11) ?
N7 Cd2 1_565 2.273(8) ?
N8 N9 . 1.301(12) ?
N9 N10 . 1.366(10) ?
N10 C8 . 1.336(12) ?
N10 Cd2 6_564 2.283(8) ?
N11 C9 . 1.325(13) ?
N11 C8 . 1.386(11) ?
N11 H11A . 0.8600 ?
N12 C14 . 1.312(15) ?
N12 C12 . 1.326(13) ?
C2 O1 . 1.278(13) ?
C2 C3 . 1.517(13) ?
C3 C4 . 1.380(16) ?
C3 C7 . 1.391(15) ?
C4 C5 . 1.377(15) ?
C4 H4 . 0.9300 ?
C5 H5 . 0.9300 ?
C6 C7 . 1.385(15) ?
C6 H6 . 0.9300 ?
C7 H7 . 0.9300 ?
C9 O2 . 1.236(12) ?
C9 C10 . 1.507(13) ?
C10 C13 . 1.368(15) ?
C10 C11 . 1.389(13) ?
C11 C12 . 1.377(14) ?
C11 H11 . 0.9300 ?
C12 H12 . 0.9300 ?
C13 C14 . 1.399(16) ?
C13 H13 . 0.9300 ?
C14 H14 . 0.9300 ?
C15 O4 . 1.201(14) ?
C15 O5 . 1.290(13) ?
C15 C16 . 1.525(18) ?
C16 H16A . 0.9600 ?
C16 H16B . 0.9600 ?
C16 H16C . 0.9600 ?
O1 Cd2 2_665 2.284(8) ?
O2 Cd2 1_565 2.445(7) ?
OW2 OW3 . 1.54(7) ?
O3 H3 . 0.841(15) ?

loop_
_geom_hbond_atom_site_label_D
_geom_hbond_atom_site_label_H
_geom_hbond_atom_site_label_A
_geom_hbond_site_symmetry_A
_geom_hbond_distance_DH
_geom_hbond_distance_HA
_geom_hbond_distance_DA
_geom_hbond_angle_DHA
N5 H5A O3 . 0.86 2.13 2.868(11) 144.1
N11 H11A O5 6_564 0.86 2.03 2.814(11) 151.4
N11 H11A O2 6_454 0.86 2.64 3.146(13) 118.7
O3 H3 N8 1_545 0.84(7) 2.11(6) 2.955(11) 179(13)
